data_4117268
loop_
_publ_author_name
'Zhenjie Zhang'
'Linping Zhang'
'Lukasz Wojtas'
'Mohamed Eddaoudi'
'Michael J. Zaworotko'

_publ_section_title
;
 Template-Directed Synthesis of Nets Based upon Octahemioctahedral Cages
 That Encapsulate Catalytically Active Metalloporphyrins
;
_journal_name_full 'Journal of the American Chemical Society'
_journal_page_first 928
_journal_page_last 933
_journal_paper_doi 10.1021/ja208256u
_journal_volume 134
_journal_year 2012
_chemical_formula_sum 'C108 H36 O91 Zn18.66'
_chemical_formula_weight 4009.50
_chemical_name_systematic
;
 ?
;
_space_group_IT_number 65
_symmetry_cell_setting orthorhombic
_symmetry_space_group_name_Hall '-C 2 2'
_symmetry_space_group_name_H-M 'C m m m'
_atom_sites_solution_hydrogens geom
_atom_sites_solution_primary direct
_atom_sites_solution_secondary difmap
_audit_creation_method SHELXL-97
_cell_angle_alpha 90.00
_cell_angle_beta 90.00
_cell_angle_gamma 90.00
_cell_formula_units_Z 2
_cell_length_a 19.653(3)
_cell_length_b 44.127(6)
_cell_length_c 14.543(2)
_cell_measurement_temperature 100(2)
_cell_volume 12612(3)
_computing_cell_refinement 'APEX2 (Bruker, 2010); SAINT (Bruker, 2009)'
_computing_data_collection 'APEX2 (Bruker, 2010)'
_computing_data_reduction 'SAINT (Bruker, 2009);XPREP(Sheldrick,2008)'
_computing_molecular_graphics 'Bruker SHELXTL'
_computing_publication_material 'APEX2 (Bruker, 2010)'
_computing_structure_refinement 'SHELXL-97 (Sheldrick, 2008)'
_computing_structure_solution 'SHELXS-97 (Sheldrick, 2008)'
_diffrn_ambient_temperature 100(2)
_diffrn_measured_fraction_theta_full 0.958
_diffrn_measured_fraction_theta_max 0.958
_diffrn_measurement_device_type 'BRUKER SMART APEXII CCD'
_diffrn_measurement_method 'phi scans'
_diffrn_radiation_monochromator graphite
_diffrn_radiation_source 'fine-focus sealed tube'
_diffrn_radiation_type synchrotron
_diffrn_radiation_wavelength 0.40663
_diffrn_reflns_av_R_equivalents 0.0720
_diffrn_reflns_av_sigmaI/netI 0.0462
_diffrn_reflns_limit_h_max 20
_diffrn_reflns_limit_h_min -15
_diffrn_reflns_limit_k_max 48
_diffrn_reflns_limit_k_min -36
_diffrn_reflns_limit_l_max 13
_diffrn_reflns_limit_l_min -16
_diffrn_reflns_number 39524
_diffrn_reflns_theta_full 13.05
_diffrn_reflns_theta_max 13.05
_diffrn_reflns_theta_min 1.19
_exptl_absorpt_coefficient_mu 0.361
_exptl_absorpt_correction_T_max 0.9717
_exptl_absorpt_correction_T_min 0.9648
_exptl_absorpt_correction_type multi-scan
_exptl_absorpt_process_details 'SADABS; (Sheldrick, 2003)'
_exptl_crystal_colour dark
_exptl_crystal_density_diffrn 1.056
_exptl_crystal_description Block
_exptl_crystal_F_000 3944
_exptl_crystal_size_max 0.10
_exptl_crystal_size_mid 0.08
_exptl_crystal_size_min 0.08
_platon_squeeze_details
;
;
_refine_diff_density_max 1.156
_refine_diff_density_min -1.205
_refine_diff_density_rms 0.175
_refine_ls_extinction_method none
_refine_ls_goodness_of_fit_ref 1.061
_refine_ls_hydrogen_treatment constr
_refine_ls_matrix_type full
_refine_ls_number_parameters 284
_refine_ls_number_reflns 4753
_refine_ls_number_restraints 288
_refine_ls_restrained_S_all 1.053
_refine_ls_R_factor_all 0.1357
_refine_ls_R_factor_gt 0.1241
_refine_ls_shift/su_max 0.001
_refine_ls_shift/su_mean 0.000
_refine_ls_structure_factor_coef Fsqd
_refine_ls_weighting_details 'calc w=1/[\s^2^(Fo^2^)+(0.1912P)^2^+200.0000P] where P=(Fo^2^+2Fc^2^)/3'
_refine_ls_weighting_scheme calc
_refine_ls_wR_factor_gt 0.3302
_refine_ls_wR_factor_ref 0.3413
_reflns_number_gt 3814
_reflns_number_total 4753
_reflns_threshold_expression >2sigma(I)
_cod_data_source_file ja208256u_si_011.cif
_cod_data_source_block porph@MOM-9
_cod_database_code 4117268

loop_
_symmetry_equiv_pos_as_xyz
'x, y, z'
'-x, -y, z'
'-x, y, -z'
'x, -y, -z'
'x+1/2, y+1/2, z'
'-x+1/2, -y+1/2, z'
'-x+1/2, y+1/2, -z'
'x+1/2, -y+1/2, -z'
'-x, -y, -z'
'x, y, -z'
'x, -y, z'
'-x, y, z'
'-x+1/2, -y+1/2, -z'
'x+1/2, y+1/2, -z'
'x+1/2, -y+1/2, z'
'-x+1/2, y+1/2, z'

loop_
_atom_site_label
_atom_site_type_symbol
_atom_site_fract_x
_atom_site_fract_y
_atom_site_fract_z
_atom_site_U_iso_or_equiv
_atom_site_adp_type
_atom_site_occupancy
_atom_site_symmetry_multiplicity
_atom_site_calc_flag
_atom_site_refinement_flags
_atom_site_disorder_group
Zn1 Zn 0.5000 0.03373(4) 0.0000 0.0396(6) Uani 1 4 d SU .
Zn2 Zn 0.07455(6) 0.22836(3) 0.0000 0.0421(5) Uani 1 2 d SU .
Zn3 Zn 0.0000 0.0000 0.0000 0.0645(15) Uani 0.67 8 d SPU .
Zn4A Zn 0.2585(2) 0.11813(11) 0.3731(4) 0.1069(19) Uani 0.50 1 d PU .
Zn4B Zn 0.2645(3) 0.1542(2) 0.4198(5) 0.114(3) Uani 0.25 1 d PU .
Zn4C Zn 0.2824(3) 0.12657(15) 0.6365(4) 0.0517(16) Uani 0.25 1 d PU .
Zn5A Zn 0.20229(19) 0.09051(8) 0.5000 0.0526(10) Uani 0.50 2 d SPU .
Zn5B Zn 0.1679(2) 0.07652(8) 0.5000 0.0533(9) Uani 0.50 2 d SPU .
O1 O 0.0547(3) 0.19663(16) 0.0963(5) 0.0600(18) Uani 1 1 d U .
O2 O 0.1812(4) 0.1371(2) 0.3301(6) 0.091(2) Uani 1 1 d U .
O3 O 0.1246(5) 0.1025(2) 0.4079(7) 0.112(3) Uani 1 1 d U .
O5 O 0.1759(4) 0.2283(2) 0.0000 0.055(2) Uani 1 2 d SU .
O6 O 0.5000 0.0791(3) 0.0000 0.074(4) Uani 1 4 d SU .
O7 O 0.4303(6) 0.02546(19) 0.0958(6) 0.106(3) Uani 1 1 d U .
O8 O 0.0537(4) 0.25958(14) -0.1027(6) 0.068(2) Uani 1 1 d U .
O9 O 0.2835(7) 0.0817(3) 0.3118(9) 0.151(4) Uani 1 1 d DU .
O10 O 0.2140(6) 0.0548(3) 0.3995(7) 0.127(3) Uani 1 1 d DU .
O12 O 0.0698(14) 0.0437(6) 0.5000 0.214(11) Uani 1 2 d SU .
O13 O 0.2699(5) 0.1145(4) 0.5000 0.120(6) Uani 1 2 d SU .
C1 C 0.0000 0.1873(2) 0.1283(8) 0.042(3) Uani 1 2 d SU .
C2 C 0.0000 0.1661(3) 0.2054(10) 0.062(4) Uani 1 2 d SU .
C3 C 0.0595(5) 0.1549(2) 0.2451(7) 0.056(3) Uani 1 1 d U .
H3 H 0.1016 0.1624 0.2226 0.067 Uiso 1 1 calc R .
C4 C 0.0614(5) 0.1348(2) 0.3111(8) 0.065(3) Uani 1 1 d U .
C5 C 0.1202(7) 0.1209(3) 0.3492(10) 0.097(3) Uani 1 1 d U .
C31 C 0.0070(11) 0.2916(3) -0.1997(8) 0.055(4) Uiso 0.50 1 d PD -1
C32 C 0.0702(9) 0.3024(3) -0.2278(10) 0.042(4) Uiso 0.50 1 d PD -1
H32 H 0.1090 0.2931 -0.2012 0.051 Uiso 0.50 1 calc PR -1
C33 C 0.0826(8) 0.3254(4) -0.2906(13) 0.102(9) Uiso 0.50 1 d PD -1
C34 C 0.0337(9) 0.3416(6) -0.3383(19) 0.102(9) Uiso 0.50 1 d PD -1
H34 H 0.0417 0.3568 -0.3833 0.122 Uiso 0.50 1 calc PR -1
C35 C -0.0299(9) 0.3314(5) -0.3077(14) 0.067(6) Uiso 0.50 1 d PD -1
C36 C -0.0397(12) 0.3085(5) -0.2467(15) 0.082(7) Uiso 0.50 1 d PD -1
H36 H -0.0858 0.3034 -0.2351 0.099 Uiso 0.50 1 calc PR -1
C37 C 0.1501(5) 0.3364(2) -0.3261(7) 0.087 Uiso 0.50 1 d PD -1
O37C O 0.1501(5) 0.3364(2) -0.3261(7) 0.087 Uiso 0.50 1 d P -1
C38 C -0.0905(9) 0.3465(5) -0.3491(15) 0.085(7) Uiso 0.50 1 d PD -1
O17 O 0.1502(13) 0.3635(4) -0.3548(17) 0.152(10) Uiso 0.50 1 d PD -1
O18 O 0.1970(9) 0.3168(5) -0.3368(15) 0.130 Uiso 0.50 1 d PD -1
O19 O -0.0937(13) 0.3660(5) -0.4113(14) 0.122(7) Uiso 0.50 1 d PD -1
C8 C 0.4058(10) 0.0000 0.1154(14) 0.086(5) Uani 1 2 d SU .
C11 C 0.3578(10) 0.0000 0.2013(16) 0.101(7) Uani 1 2 d SU .
C12 C 0.3351(8) 0.0273(3) 0.2353(10) 0.103(5) Uani 1 1 d U .
H12 H 0.3524 0.0458 0.2117 0.124 Uiso 1 1 calc R .
C13 C 0.2880(9) 0.0273(3) 0.3022(10) 0.103(5) Uani 1 1 d DU .
C14 C 0.2671(9) 0.0000 0.3490(13) 0.087(5) Uani 1 2 d SU .
H14 H 0.2422 0.0000 0.4050 0.104 Uiso 1 2 calc SR .
C15 C 0.0000 0.1263(4) 0.3442(12) 0.078(4) Uani 1 2 d SU .
H15 H 0.0000 0.1131 0.3956 0.093 Uiso 1 2 calc SR .
C16 C 0.2598(7) 0.0569(4) 0.3422(10) 0.139(4) Uani 1 1 d DU .
C21 C 0.0000 0.2681(3) -0.1261(8) 0.045(3) Uani 1 2 d SDU .
O40 O 0.2639(17) 0.1694(7) 0.5000 0.046(8) Uiso 0.25 2 d SP .
O14 O 0.3673(4) 0.10760(16) 0.4673(4) 0.0104(17) Uiso 0.50 1 d P .

loop_
_atom_site_aniso_label
_atom_site_aniso_U_11
_atom_site_aniso_U_22
_atom_site_aniso_U_33
_atom_site_aniso_U_23
_atom_site_aniso_U_13
_atom_site_aniso_U_12
Zn1 0.0509(13) 0.0216(9) 0.0463(12) 0.000 0.000 0.000
Zn2 0.0210(8) 0.0487(9) 0.0566(9) 0.000 0.000 0.0002(6)
Zn3 0.051(3) 0.038(2) 0.105(4) 0.000 0.000 0.000
Zn4A 0.036(2) 0.105(3) 0.180(4) 0.081(3) 0.007(2) 0.011(2)
Zn4B 0.057(4) 0.188(8) 0.096(5) 0.036(5) -0.026(3) -0.002(5)
Zn4C 0.031(3) 0.060(3) 0.065(3) -0.008(3) -0.009(2) -0.020(2)
Zn5A 0.038(2) 0.0316(17) 0.088(3) 0.000 0.000 0.0029(15)
Zn5B 0.067(3) 0.0396(19) 0.0534(19) 0.000 0.000 0.0303(19)
O1 0.038(3) 0.073(4) 0.069(4) 0.018(4) 0.001(3) 0.003(3)
O2 0.066(5) 0.107(6) 0.100(5) 0.041(5) -0.009(4) 0.019(4)
O3 0.103(5) 0.113(5) 0.120(6) 0.048(5) -0.008(5) 0.007(5)
O5 0.022(5) 0.090(7) 0.052(5) 0.000 0.000 0.003(4)
O6 0.093(8) 0.027(5) 0.101(8) 0.000 0.000 0.000
O7 0.153(9) 0.073(5) 0.091(6) -0.009(5) 0.063(6) -0.020(5)
O8 0.058(4) 0.043(4) 0.104(6) 0.031(4) 0.019(4) 0.010(3)
O9 0.156(9) 0.149(9) 0.148(8) 0.002(7) 0.074(7) 0.034(7)
O10 0.121(6) 0.159(7) 0.101(5) -0.017(5) 0.064(5) 0.019(5)
O12 0.22(3) 0.21(2) 0.21(2) 0.000 0.000 0.02(2)
O13 0.032(6) 0.236(18) 0.094(9) 0.000 0.000 0.042(9)
C1 0.060(9) 0.018(5) 0.047(7) 0.007(5) 0.000 0.000
C2 0.076(11) 0.044(7) 0.068(9) 0.013(7) 0.000 0.000
C3 0.024(4) 0.064(6) 0.080(7) -0.011(6) 0.001(5) -0.008(4)
C4 0.056(6) 0.051(5) 0.086(7) 0.018(6) -0.009(5) 0.003(5)
C5 0.087(6) 0.100(6) 0.105(6) 0.039(5) -0.001(6) 0.007(5)
C8 0.079(11) 0.068(8) 0.110(13) 0.000 0.057(10) 0.000
C11 0.080(12) 0.066(10) 0.158(19) 0.000 0.080(13) 0.000
C12 0.129(12) 0.075(8) 0.106(10) 0.010(8) 0.044(10) -0.016(8)
C13 0.141(13) 0.084(8) 0.085(9) -0.003(7) 0.040(10) 0.015(9)
C14 0.072(12) 0.105(13) 0.085(12) 0.000 0.015(10) 0.000
C15 0.079(9) 0.077(10) 0.078(10) 0.027(9) 0.000 0.000
C16 0.136(8) 0.157(8) 0.122(7) -0.006(7) 0.078(6) 0.029(7)
C21 0.031(8) 0.044(7) 0.060(8) 0.019(6) 0.000 0.000

loop_
_atom_type_symbol
_atom_type_description
_atom_type_scat_dispersion_real
_atom_type_scat_dispersion_imag
_atom_type_scat_source
C C -0.0002 0.0005 'International Tables Vol C Tables 4.2.6.8 and 6.1.1.4'
H H 0.0000 0.0000 'International Tables Vol C Tables 4.2.6.8 and 6.1.1.4'
O O 0.0015 0.0018 'International Tables Vol C Tables 4.2.6.8 and 6.1.1.4'
Zn Zn 0.2556 0.5209 'International Tables Vol C Tables 4.2.6.8 and 6.1.1.4'

loop_
_geom_angle_atom_site_label_1
_geom_angle_atom_site_label_2
_geom_angle_atom_site_label_3
_geom_angle
_geom_angle_site_symmetry_1
_geom_angle_site_symmetry_3
O7 Zn1 O7 158.8(5) 12_655 10
O7 Zn1 O7 87.1(7) 12_655 .
O7 Zn1 O7 89.0(7) 10 .
O7 Zn1 O7 89.0(7) 12_655 3_655
O7 Zn1 O7 87.1(7) 10 3_655
O7 Zn1 O7 158.8(5) . 3_655
O7 Zn1 O6 100.6(3) 12_655 .
O7 Zn1 O6 100.6(3) 10 .
O7 Zn1 O6 100.6(3) . .
O7 Zn1 O6 100.6(3) 3_655 .
O7 Zn1 Zn1 79.4(3) 12_655 9_655
O7 Zn1 Zn1 79.4(3) 10 9_655
O7 Zn1 Zn1 79.4(3) . 9_655
O7 Zn1 Zn1 79.4(3) 3_655 9_655
O6 Zn1 Zn1 180.0 . 9_655
O5 Zn2 O1 101.1(3) . .
O5 Zn2 O1 101.1(3) . 10
O1 Zn2 O1 87.9(4) . 10
O5 Zn2 O8 101.5(3) . 10
O1 Zn2 O8 85.6(3) . 10
O1 Zn2 O8 157.3(3) 10 10
O5 Zn2 O8 101.5(3) . .
O1 Zn2 O8 157.3(3) . .
O1 Zn2 O8 85.6(3) 10 .
O8 Zn2 O8 92.2(4) 10 .
O5 Zn2 Zn2 179.9(3) . 3
O1 Zn2 Zn2 78.85(18) . 3
O1 Zn2 Zn2 78.85(18) 10 3
O8 Zn2 Zn2 78.6(2) 10 3
O8 Zn2 Zn2 78.6(2) . 3
Zn4C Zn4A Zn4B 58.8(9) 10_556 .
Zn4C Zn4A O2 106.2(10) 10_556 .
Zn4B Zn4A O2 76.9(4) . .
Zn4C Zn4A O13 100.7(11) 10_556 .
Zn4B Zn4A O13 71.5(7) . .
O2 Zn4A O13 118.3(5) . .
Zn4C Zn4A O9 101.9(11) 10_556 .
Zn4B Zn4A O9 160.2(5) . .
O2 Zn4A O9 115.9(6) . .
O13 Zn4A O9 111.1(7) . .
Zn4C Zn4A O17 14.9(11) 10_556 13
Zn4B Zn4A O17 67.5(8) . 13
O2 Zn4A O17 121.0(7) . 13
O13 Zn4A O17 93.4(9) . 13
O9 Zn4A O17 92.7(8) . 13
Zn4C Zn4A Zn5A 144.0(10) 10_556 .
Zn4B Zn4A Zn5A 101.0(4) . .
O2 Zn4A Zn5A 96.2(3) . .
O13 Zn4A Zn5A 43.4(5) . .
O9 Zn4A Zn5A 92.8(4) . .
O17 Zn4A Zn5A 134.8(7) 13 .
Zn4C Zn4A Zn5B 156.3(10) 10_556 .
Zn4B Zn4A Zn5B 110.1(3) . .
O2 Zn4A Zn5B 89.9(3) . .
O13 Zn4A Zn5B 55.9(5) . .
O9 Zn4A Zn5B 85.9(4) . .
O17 Zn4A Zn5B 145.6(7) 13 .
Zn5A Zn4A Zn5B 12.55(7) . .
O40 Zn4B Zn4C 151.0(14) . 10_556
O40 Zn4B Zn4A 142.7(13) . .
Zn4C Zn4B Zn4A 20.4(2) 10_556 .
O40 Zn4B O18 102.6(15) . 13
Zn4C Zn4B O18 96.1(7) 10_556 13
Zn4A Zn4B O18 113.1(8) . 13
O40 Zn4B O17 126.2(17) . 13
Zn4C Zn4B O17 42.3(7) 10_556 13
Zn4A Zn4B O17 62.0(7) . 13
O18 Zn4B O17 69.3(7) 13 13
O40 Zn4B O13 86.3(13) . .
Zn4C Zn4B O13 67.4(5) 10_556 .
Zn4A Zn4B O13 57.1(4) . .
O18 Zn4B O13 152.2(7) 13 .
O17 Zn4B O13 84.1(6) 13 .
O40 Zn4B O37C 116.8(15) . 13
Zn4C Zn4B O37C 68.8(4) 10_556 13
Zn4A Zn4B O37C 88.9(5) . 13
O18 Zn4B O37C 35.2(5) 13 13
O17 Zn4B O37C 34.3(4) 13 13
O13 Zn4B O37C 117.4(5) . 13
O40 Zn4B C37 116.8(15) . 13
Zn4C Zn4B C37 68.8(4) 10_556 13
Zn4A Zn4B C37 88.9(5) . 13
O18 Zn4B C37 35.2(5) 13 13
O17 Zn4B C37 34.3(4) 13 13
O13 Zn4B C37 117.4(5) . 13
O37C Zn4B C37 0.0(7) 13 13
O40 Zn4B O2 132.2(16) . .
Zn4C Zn4B O2 65.1(4) 10_556 .
Zn4A Zn4B O2 53.7(3) . .
O18 Zn4B O2 98.5(7) 13 .
O17 Zn4B O2 101.4(8) 13 .
O13 Zn4B O2 94.5(5) . .
O37C Zn4B O2 105.1(5) 13 .
C37 Zn4B O2 105.1(5) 13 .
O40 Zn4B Zn4B 29.9(12) . 10_556
Zn4C Zn4B Zn4B 122.8(4) 10_556 10_556
Zn4A Zn4B Zn4B 113.0(3) . 10_556
O18 Zn4B Zn4B 129.1(7) 13 10_556
O17 Zn4B Zn4B 117.1(7) 13 10_556
O13 Zn4B Zn4B 56.4(4) . 10_556
O37C Zn4B Zn4B 128.3(3) 13 10_556
C37 Zn4B Zn4B 128.3(3) 13 10_556
O2 Zn4B Zn4B 125.9(3) . 10_556
Zn4A Zn4C O17 158.7(15) 10_556 6_556
Zn4A Zn4C Zn4B 100.8(11) 10_556 10_556
O17 Zn4C Zn4B 91.0(11) 6_556 10_556
Zn4A Zn4C O13 62.3(10) 10_556 .
O17 Zn4C O13 106.2(11) 6_556 .
Zn4B Zn4C O13 70.1(6) 10_556 .
Zn4A Zn4C O2 57.5(9) 10_556 10_556
O17 Zn4C O2 143.7(10) 6_556 10_556
Zn4B Zn4C O2 74.1(4) 10_556 10_556
O13 Zn4C O2 99.5(5) . 10_556
Zn4A Zn4C O9 61.5(10) 10_556 10_556
O17 Zn4C O9 104.5(11) 6_556 10_556
Zn4B Zn4C O9 161.7(6) 10_556 10_556
O13 Zn4C O9 95.8(7) . 10_556
O2 Zn4C O9 97.7(5) 10_556 10_556
Zn4A Zn4C O37C 167.7(11) 10_556 6_556
O17 Zn4C O37C 33.5(8) 6_556 6_556
Zn4B Zn4C O37C 70.8(5) 10_556 6_556
O13 Zn4C O37C 120.4(6) . 6_556
O2 Zn4C O37C 110.8(5) 10_556 6_556
O9 Zn4C O37C 127.4(5) 10_556 6_556
Zn4A Zn4C C37 167.7(11) 10_556 6_556
O17 Zn4C C37 33.5(8) 6_556 6_556
Zn4B Zn4C C37 70.8(5) 10_556 6_556
O13 Zn4C C37 120.4(6) . 6_556
O2 Zn4C C37 110.8(5) 10_556 6_556
O9 Zn4C C37 127.4(5) 10_556 6_556
O37C Zn4C C37 0.0(6) 6_556 6_556
Zn4A Zn4C O14 100.2(10) 10_556 10_556
O17 Zn4C O14 60.6(9) 6_556 10_556
Zn4B Zn4C O14 95.9(4) 10_556 10_556
O13 Zn4C O14 52.4(4) . 10_556
O2 Zn4C O14 151.7(4) 10_556 10_556
O9 Zn4C O14 83.7(5) 10_556 10_556
O37C Zn4C O14 89.8(4) 6_556 10_556
C37 Zn4C O14 89.8(4) 6_556 10_556
Zn4A Zn4C Zn5A 29.1(9) 10_556 .
O17 Zn4C Zn5A 136.4(10) 6_556 .
Zn4B Zn4C Zn5A 87.0(4) 10_556 .
O13 Zn4C Zn5A 33.3(4) . .
O2 Zn4C Zn5A 76.8(3) 10_556 .
O9 Zn4C Zn5A 75.1(4) 10_556 .
O37C Zn4C Zn5A 152.5(4) 6_556 .
C37 Zn4C Zn5A 152.5(4) 6_556 .
O14 Zn4C Zn5A 76.3(3) 10_556 .
Zn5B Zn5A O13 176.1(6) . .
Zn5B Zn5A O3 68.5(3) . 10_556
O13 Zn5A O3 114.3(5) . 10_556
Zn5B Zn5A O3 68.5(3) . .
O13 Zn5A O3 114.3(5) . .
O3 Zn5A O3 79.3(6) 10_556 .
Zn5B Zn5A O10 65.6(3) . .
O13 Zn5A O10 111.8(5) . .
O3 Zn5A O10 133.9(4) 10_556 .
O3 Zn5A O10 80.3(5) . .
Zn5B Zn5A O10 65.6(3) . 10_556
O13 Zn5A O10 111.8(5) . 10_556
O3 Zn5A O10 80.3(5) 10_556 10_556
O3 Zn5A O10 133.9(4) . 10_556
O10 Zn5A O10 85.0(6) . 10_556
Zn5B Zn5A Zn4A 131.50(15) . 10_556
O13 Zn5A Zn4A 48.94(16) . 10_556
O3 Zn5A Zn4A 74.0(3) 10_556 10_556
O3 Zn5A Zn4A 132.6(4) . 10_556
O10 Zn5A Zn4A 144.7(4) . 10_556
O10 Zn5A Zn4A 78.9(3) 10_556 10_556
Zn5B Zn5A Zn4A 131.50(15) . .
O13 Zn5A Zn4A 48.94(16) . .
O3 Zn5A Zn4A 132.6(4) 10_556 .
O3 Zn5A Zn4A 74.0(3) . .
O10 Zn5A Zn4A 78.9(3) . .
O10 Zn5A Zn4A 144.7(4) 10_556 .
Zn4A Zn5A Zn4A 96.6(3) 10_556 .
Zn5B Zn5A Zn4C 138.36(13) . .
O13 Zn5A Zn4C 42.00(14) . .
O3 Zn5A Zn4C 79.9(3) 10_556 .
O3 Zn5A Zn4C 132.2(4) . .
O10 Zn5A Zn4C 141.3(4) . .
O10 Zn5A Zn4C 83.3(3) 10_556 .
Zn4A Zn5A Zn4C 6.95(19) 10_556 .
Zn4A Zn5A Zn4C 89.9(2) . .
Zn5B Zn5A Zn4C 138.36(13) . 10_556
O13 Zn5A Zn4C 42.00(14) . 10_556
O3 Zn5A Zn4C 132.2(4) 10_556 10_556
O3 Zn5A Zn4C 79.9(3) . 10_556
O10 Zn5A Zn4C 83.3(3) . 10_556
O10 Zn5A Zn4C 141.3(4) 10_556 10_556
Zn4A Zn5A Zn4C 89.9(2) 10_556 10_556
Zn4A Zn5A Zn4C 6.95(19) . 10_556
Zn4C Zn5A Zn4C 83.1(3) . 10_556
Zn5A Zn5B O3 85.7(4) . 10_556
Zn5A Zn5B O3 85.7(4) . .
O3 Zn5B O3 86.2(7) 10_556 .
Zn5A Zn5B O10 89.4(4) . 10_556
O3 Zn5B O10 88.8(5) 10_556 10_556
O3 Zn5B O10 173.3(5) . 10_556
Zn5A Zn5B O10 89.4(4) . .
O3 Zn5B O10 173.3(5) 10_556 .
O3 Zn5B O10 88.8(5) . .
O10 Zn5B O10 95.8(7) 10_556 .
Zn5A Zn5B O12 174.4(7) . .
O3 Zn5B O12 90.2(6) 10_556 .
O3 Zn5B O12 90.2(6) . .
O10 Zn5B O12 94.3(6) 10_556 .
O10 Zn5B O12 94.3(6) . .
Zn5A Zn5B Zn4A 35.96(12) . 10_556
O3 Zn5B Zn4A 60.3(3) 10_556 10_556
O3 Zn5B Zn4A 107.7(4) . 10_556
O10 Zn5B Zn4A 65.8(4) 10_556 10_556
O10 Zn5B Zn4A 117.3(4) . 10_556
O12 Zn5B Zn4A 143.21(18) . 10_556
Zn5A Zn5B Zn4A 35.96(12) . .
O3 Zn5B Zn4A 107.7(4) 10_556 .
O3 Zn5B Zn4A 60.3(3) . .
O10 Zn5B Zn4A 117.3(4) 10_556 .
O10 Zn5B Zn4A 65.8(4) . .
O12 Zn5B Zn4A 143.21(18) . .
Zn4A Zn5B Zn4A 71.6(2) 10_556 .
C1 O1 Zn2 131.1(6) . .
C5 O2 Zn4A 113.7(7) . .
C5 O2 Zn4C 130.1(7) . 10_556
C5 O2 Zn4B 132.6(8) . .
Zn4A O2 Zn4B 49.4(3) . .
Zn4C O2 Zn4B 40.8(3) 10_556 .
C5 O3 Zn5B 158.3(11) . .
C5 O3 Zn5A 133.6(11) . .
C8 O7 Zn1 126.0(9) . .
C21 O8 Zn2 126.9(6) . .
C16 O9 Zn4A 118.1(10) . .
C16 O9 Zn4C 132.8(10) . 10_556
C16 O10 Zn5B 143.3(12) . .
C16 O10 Zn5A 118.7(11) . .
Zn5A O13 Zn4A 87.7(5) . 10_556
Zn5A O13 Zn4A 87.7(5) . .
Zn4A O13 Zn4A 163.1(8) 10_556 .
Zn5A O13 Zn4C 104.7(4) . .
Zn4A O13 Zn4C 160.2(11) . .
Zn5A O13 Zn4C 104.7(4) . 10_556
Zn4A O13 Zn4C 160.2(11) 10_556 10_556
Zn4C O13 Zn4C 147.1(11) . 10_556
Zn5A O13 Zn4B 118.7(5) . 10_556
Zn4A O13 Zn4B 51.4(4) 10_556 10_556
Zn4A O13 Zn4B 118.0(9) . 10_556
Zn4C O13 Zn4B 108.8(9) 10_556 10_556
Zn5A O13 Zn4B 118.7(5) . .
Zn4A O13 Zn4B 118.0(9) 10_556 .
Zn4A O13 Zn4B 51.4(4) . .
Zn4C O13 Zn4B 108.8(9) . .
Zn4B O13 Zn4B 67.2(8) 10_556 .
O1 C1 O1 119.9(11) . 12
O1 C1 C2 120.0(5) . .
O1 C1 C2 120.0(5) 12 .
C3 C2 C3 114.0(13) . 12
C3 C2 C1 123.0(6) . .
C3 C2 C1 123.0(6) 12 .
C4 C3 C2 124.7(10) . .
C4 C3 H3 117.7 . .
C2 C3 H3 117.7 . .
C3 C4 C15 115.0(11) . .
C3 C4 C5 127.1(11) . .
C15 C4 C5 117.8(11) . .
O3 C5 C4 129.7(14) . .
O3 C5 O2 115.0(13) . .
C4 C5 O2 113.2(10) . .
C36 C31 C32 105.4(17) . .
C36 C31 C21 132.4(18) . .
C32 C31 C21 122.0(15) . .
C33 C32 C31 126.9(15) . .
C33 C32 H32 116.5 . .
C31 C32 H32 116.5 . .
C34 C33 C32 125.9(17) . .
C34 C33 C37 105.9(13) . .
C32 C33 C37 128.1(15) . .
C33 C34 C35 107.1(18) . .
C33 C34 H34 126.5 . .
C35 C34 H34 126.5 . .
C36 C35 C34 124.9(17) . .
C36 C35 C38 119.0(14) . .
C34 C35 C38 116.0(13) . .
C35 C36 C31 130(2) . .
C35 C36 H36 115.2 . .
C31 C36 H36 115.2 . .
O17 C37 O18 126.8(17) . .
O17 C37 C33 114.7(13) . .
O18 C37 C33 117.5(12) . .
O18 C37 Zn4C 92.2(11) . 6_554
C33 C37 Zn4C 150.0(9) . 6_554
O17 C37 Zn4B 67.5(13) . 13
O18 C37 Zn4B 60.0(11) . 13
C33 C37 Zn4B 161.0(9) . 13
O19 C38 C35 130(2) . .
C37 O17 Zn4C 109.0(19) . 6_554
C37 O17 Zn4A 115.5(18) . 13
C37 O17 Zn4B 78.2(13) . 13
Zn4C O17 Zn4B 46.7(9) 6_554 13
Zn4A O17 Zn4B 50.5(7) 13 13
C37 O18 Zn4B 84.8(12) . 13
C38 O19 O14 152(2) . 8_455
O7 C8 O7 127.0(16) 11 .
O7 C8 C11 114.4(9) 11 .
O7 C8 C11 114.4(9) . .
C12 C11 C12 122.1(16) 11 .
C12 C11 C8 118.9(8) 11 .
C12 C11 C8 118.9(8) . .
C13 C12 C11 119.0(13) . .
C13 C12 H12 120.5 . .
C11 C12 H12 120.5 . .
C12 C13 C14 122.4(13) . .
C12 C13 C16 121.6(13) . .
C14 C13 C16 115.5(12) . .
C13 C14 C13 113.2(16) . 11
C13 C14 H14 123.4 . .
C13 C14 H14 123.4 11 .
C4 C15 C4 126.3(15) . 12
C4 C15 H15 116.8 . .
C4 C15 H15 116.8 12 .
O10 C16 O9 124.8(14) . .
O10 C16 C13 117.1(14) . .
O9 C16 C13 118.1(12) . .
O8 C21 O8 128.7(11) . 12
O8 C21 C31 110.3(9) . .
O8 C21 C31 120.9(10) 12 .
O8 C21 C31 120.9(10) . 12
O8 C21 C31 110.3(9) 12 12
Zn4B O40 Zn4B 120(2) 10_556 .
O14 O14 O19 120.3(8) 10_556 8
O14 O14 Zn4C 129.0(2) 10_556 10_556
O19 O14 Zn4C 76.2(9) 8 10_556

loop_
_geom_bond_atom_site_label_1
_geom_bond_atom_site_label_2
_geom_bond_distance
_geom_bond_site_symmetry_2
Zn1 O7 1.987(8) 12_655
Zn1 O7 1.987(8) 10
Zn1 O7 1.987(8) .
Zn1 O7 1.987(8) 3_655
Zn1 O6 2.002(12) .
Zn1 Zn1 2.977(3) 9_655
Zn2 O5 1.991(8) .
Zn2 O1 2.019(7) .
Zn2 O1 2.019(7) 10
Zn2 O8 2.073(7) 10
Zn2 O8 2.073(7) .
Zn2 Zn2 2.930(3) 3
Zn4A Zn4C 0.616(4) 10_556
Zn4A Zn4B 1.736(11) .
Zn4A O2 1.842(8) .
Zn4A O13 1.866(6) .
Zn4A O9 1.904(13) .
Zn4A O17 1.99(2) 13
Zn4A Zn5A 2.472(5) .
Zn4A Zn5B 3.153(6) .
Zn4B O40 1.345(18) .
Zn4B Zn4C 1.512(12) 10_556
Zn4B O18 1.91(2) 13
Zn4B O17 2.08(3) 13
Zn4B O13 2.108(18) .
Zn4B O37C 2.202(12) 13
Zn4B C37 2.202(12) 13
Zn4B O2 2.226(12) .
Zn4B Zn4B 2.332(15) 10_556
Zn4C Zn4A 0.616(4) 10_556
Zn4C O17 1.40(2) 6_556
Zn4C Zn4B 1.512(12) 10_556
Zn4C O13 2.070(8) .
Zn4C O2 2.099(10) 10_556
Zn4C O9 2.118(14) 10_556
Zn4C O37C 2.174(11) 6_556
Zn4C C37 2.174(11) 6_556
Zn4C O14 2.400(10) 10_556
Zn4C Zn5A 2.992(6) .
Zn5A Zn5B 0.915(4) .
Zn5A O13 1.699(16) .
Zn5A O3 2.099(10) 10_556
Zn5A O3 2.099(10) .
Zn5A O10 2.163(11) .
Zn5A O10 2.163(11) 10_556
Zn5A Zn4A 2.472(5) 10_556
Zn5A Zn4C 2.992(6) 10_556
Zn5B O3 1.959(9) 10_556
Zn5B O3 1.959(9) .
Zn5B O10 1.970(9) 10_556
Zn5B O10 1.970(9) .
Zn5B O12 2.41(3) .
Zn5B Zn4A 3.153(6) 10_556
O1 C1 1.242(8) .
O2 C5 1.423(16) .
O2 Zn4C 2.099(10) 10_556
O3 C5 1.181(15) .
O7 C8 1.255(11) .
O8 C21 1.171(8) .
O9 C16 1.268(14) .
O9 Zn4C 2.118(14) 10_556
O10 C16 1.230(13) .
O13 Zn4A 1.866(6) 10_556
O13 Zn4C 2.070(8) 10_556
O13 Zn4B 2.108(18) 10_556
C1 O1 1.242(8) 12
C1 C2 1.460(18) .
C2 C3 1.394(12) .
C2 C3 1.394(12) 12
C3 C4 1.307(14) .
C3 H3 0.9500 .
C4 C15 1.353(13) .
C4 C5 1.420(17) .
C31 C36 1.363(16) .
C31 C32 1.391(17) .
C31 C21 1.498(9) .
C32 C33 1.387(16) .
C32 H32 0.9500 .
C33 C34 1.384(17) .
C33 C37 1.503(9) .
C34 C35 1.402(16) .
C34 H34 0.9500 .
C35 C36 1.359(16) .
C35 C38 1.492(9) .
C36 H36 0.9500 .
C37 O17 1.268(15) .
C37 O18 1.275(15) .
C37 Zn4C 2.174(11) 6_554
C37 Zn4B 2.202(12) 13
C38 O19 1.250(13) .
O17 Zn4C 1.40(2) 6_554
O17 Zn4A 1.99(2) 13
O17 Zn4B 2.08(3) 13
O18 Zn4B 1.91(2) 13
O19 O14 1.61(2) 8_455
C8 O7 1.255(11) 11
C8 C11 1.57(2) .
C11 C12 1.376(16) 11
C11 C12 1.376(16) .
C12 C13 1.344(18) .
C12 H12 0.9500 .
C13 C14 1.443(17) .
C13 C16 1.533(14) .
C14 C13 1.443(17) 11
C14 H14 0.9500 .
C15 C4 1.353(13) 12
C15 H15 0.9500 .
C21 O8 1.171(8) 12
C21 C31 1.498(9) 12
O40 Zn4B 1.345(18) 10_556
O14 O14 0.951(13) 10_556
O14 O19 1.61(2) 8
O14 Zn4C 2.400(10) 10_556

loop_
_platon_squeeze_void_nr
_platon_squeeze_void_average_x
_platon_squeeze_void_average_y
_platon_squeeze_void_average_z
_platon_squeeze_void_volume
_platon_squeeze_void_count_electrons
_platon_squeeze_void_content
1 0.131 -0.003 -0.013 6966 1710 ' '
